data_2009323
loop_
_publ_author_name
'Cobo, Justo'
'Molina, Sebasti\'an'
'S\'anchez, Adolfo'
'Nogueras, Manuel'
'Low, John Nicolson'

_publ_section_title
;Dimethyl
 2-(6-benzyloxy-2-methylthiopyrimidin-4-yl)imino-3-(triphenyl-\l^5^-phosphanylidene)succinate
;
_journal_issue 12
_journal_name_full 'Acta Crystallographica Section C'
_journal_page_first IUC9900150
_journal_paper_doi 10.1107/S0108270199098315
_journal_volume 55
_journal_year 1999
_chemical_formula_moiety 'C36 H32 N3 O5 P S'
_chemical_formula_sum 'C36 H32 N3 O5 P S'
_chemical_formula_weight 649.68
_chemical_name_systematic
;
Dimethyl-2-(6-benzyloxy-2-methylthio-4-pyrimidinyl)imino-3-(triphenyl-
\l^5^-phosphanylidene)succinate
;
_space_group_IT_number 2
_symmetry_cell_setting triclinic
_symmetry_space_group_name_Hall '-P 1'
_symmetry_space_group_name_H-M 'P -1'
_cell_angle_alpha 77.0833(13)
_cell_angle_beta 72.0218(12)
_cell_angle_gamma 85.2316(11)
_cell_formula_units_Z 2
_cell_length_a 10.4027(2)
_cell_length_b 11.5682(2)
_cell_length_c 14.9296(3)
_cell_measurement_reflns_used 7625
_cell_measurement_temperature 150.00(10)
_cell_measurement_theta_max 27.45
_cell_measurement_theta_min 1.46
_cell_volume 1665.48(6)
_computing_cell_refinement 'DENZO (Otwinowski & Minor, 1997)'
_computing_data_collection 'KappaCCD Software (Nonius, 1997)'
_computing_data_reduction 'DENZO (Otwinowski & Minor, 1997)'
_computing_molecular_graphics 'ORTEPII (Johnson, 1976), andLATON (Spek, 1999)'
_computing_publication_material 'SHELXL97  and WordPerfect macro PRPKAPPA (Ferguson, 1999)'
_computing_structure_refinement 'SHELXL97 (Sheldrick, 1997b)'
_computing_structure_solution 'SHELXS97 (Sheldrick, 1997a)'
_diffrn_ambient_temperature 150.00(10)
_diffrn_measured_fraction_theta_full 0.997
_diffrn_measured_fraction_theta_max 0.997
_diffrn_measurement_device_type KappaCCD
_diffrn_measurement_method '\f scans and \w scans with \k offsets'
_diffrn_radiation_monochromator graphite
_diffrn_radiation_source 'fine-focus sealed X-ray tube'
_diffrn_radiation_type MoK\a
_diffrn_radiation_wavelength 0.71073
_diffrn_reflns_av_R_equivalents 0.050
_diffrn_reflns_av_sigmaI/netI 0.0444
_diffrn_reflns_limit_h_max 13
_diffrn_reflns_limit_h_min -13
_diffrn_reflns_limit_k_max 15
_diffrn_reflns_limit_k_min -15
_diffrn_reflns_limit_l_max 19
_diffrn_reflns_limit_l_min -19
_diffrn_reflns_number 43133
_diffrn_reflns_theta_full 27.45
_diffrn_reflns_theta_max 27.45
_diffrn_reflns_theta_min 1.46
_diffrn_standards_decay_% negligible
_exptl_absorpt_coefficient_mu 0.192
_exptl_absorpt_correction_T_max 0.963
_exptl_absorpt_correction_T_min 0.887
_exptl_absorpt_correction_type multi-scan
_exptl_absorpt_process_details 'SORTAV (Blessing, 1995, 1997)'
_exptl_crystal_colour colourless
_exptl_crystal_density_diffrn 1.295
_exptl_crystal_density_method 'not measured'
_exptl_crystal_description lath
_exptl_crystal_F_000 680
_exptl_crystal_size_max 0.30
_exptl_crystal_size_mid 0.20
_exptl_crystal_size_min 0.10
_refine_diff_density_max 0.376
_refine_diff_density_min -0.443
_refine_ls_extinction_method none
_refine_ls_goodness_of_fit_ref 1.077
_refine_ls_hydrogen_treatment constr
_refine_ls_matrix_type full
_refine_ls_number_parameters 418
_refine_ls_number_reflns 7625
_refine_ls_number_restraints 0
_refine_ls_restrained_S_all 1.077
_refine_ls_R_factor_all 0.065
_refine_ls_R_factor_gt 0.042
_refine_ls_shift/su_max 0.001
_refine_ls_shift/su_mean 0.000
_refine_ls_structure_factor_coef Fsqd
_refine_ls_weighting_details 'w = 1/[\s^2^(Fo^2^)+(0.0774P)^2^] where P = (Fo^2^+2Fc^2^)/3'
_refine_ls_weighting_scheme calc
_refine_ls_wR_factor_ref 0.128
_reflns_number_gt 5774
_reflns_number_total 7625
_reflns_threshold_expression I>2\s(I)
_cod_data_source_file qb0133.cif
_cod_data_source_block I
_cod_depositor_comments
;
The following automatic conversions were performed:

'_exptl_absorpt_correction_type' value 'Multi-scan' changed to
'multi-scan' according to
/home/saulius/struct/CIF-dictionaries/cif_core.dic dictionary named
'cif_core.dic' version 2.4.1 from 2010-06-29.

Automatic conversion script
Id: cif_fix_values 1715 2011-07-08 13:25:40Z adriana 

The following automatic conversions were performed:

'_refine_ls_weighting_scheme' value 'w =
1/[\s^2^(Fo^2^)+(0.0774P)^2^] where P = (Fo^2^+2Fc^2^)/3' was changed
to 'calc'. New tag '_refine_ls_weighting_details' was created. The
value of the new tag was set to 'w = 1/[\s^2^(Fo^2^)+(0.0774P)^2^]
where P = (Fo^2^+2Fc^2^)/3'.

Automatic conversion script
Id: cif_fix_values 3143 2015-03-26 13:38:13Z robertas 
;
_cod_original_cell_volume 1665.48(5)
_cod_database_code 2009323
_cod_database_fobs_code 2009323

loop_
_symmetry_equiv_pos_as_xyz
'x, y, z'
'-x, -y, -z'

loop_
_atom_site_label
_atom_site_fract_x
_atom_site_fract_y
_atom_site_fract_z
_atom_site_U_iso_or_equiv
_atom_site_adp_type
_atom_site_calc_flag
_atom_site_refinement_flags
_atom_site_occupancy
_atom_site_disorder_assembly
_atom_site_disorder_group
_atom_site_type_symbol
N1 0.82310(13) 0.11683(11) 0.44280(9) 0.0228(3) Uani d . 1 . . N
C2 0.82069(15) 0.03130(13) 0.51901(11) 0.0220(3) Uani d . 1 . . C
S2 0.85564(5) -0.11521(4) 0.50456(3) 0.02881(13) Uani d . 1 . . S
C21 0.8892(2) -0.09824(17) 0.37666(13) 0.0377(4) Uani d . 1 . . C
N3 0.79164(13) 0.04099(11) 0.61147(9) 0.0244(3) Uani d . 1 . . N
C4 0.76858(17) 0.15121(14) 0.62484(11) 0.0252(4) Uani d . 1 . . C
O4 0.73751(13) 0.17150(10) 0.71510(8) 0.0330(3) Uani d . 1 . . O
C41 0.7175(2) 0.06865(15) 0.79372(11) 0.0358(4) Uani d . 1 . . C
C1A 0.64940(18) 0.11337(14) 0.88386(11) 0.0282(4) Uani d . 1 . . C
C2A 0.72259(18) 0.13375(15) 0.94242(12) 0.0300(4) Uani d . 1 . . C
C3A 0.65791(19) 0.17528(16) 1.02584(12) 0.0330(4) Uani d . 1 . . C
C4A 0.52092(19) 0.19830(16) 1.05012(13) 0.0354(4) Uani d . 1 . . C
C5A 0.44732(19) 0.17793(17) 0.99247(14) 0.0390(5) Uani d . 1 . . C
C6A 0.51137(19) 0.13580(16) 0.90973(13) 0.0352(4) Uani d . 1 . . C
C5 0.77299(17) 0.25026(14) 0.55132(11) 0.0269(4) Uani d . 1 . . C
C6 0.79789(16) 0.22764(14) 0.46034(11) 0.0222(3) Uani d . 1 . . C
N6 0.80095(13) 0.32318(11) 0.38497(9) 0.0236(3) Uani d . 1 . . N
C61 0.76702(15) 0.31635(14) 0.30926(11) 0.0216(3) Uani d . 1 . . C
C62 0.71323(16) 0.20364(14) 0.29796(11) 0.0228(3) Uani d . 1 . . C
O61 0.77538(11) 0.14477(10) 0.24161(8) 0.0269(3) Uani d . 1 . . O
O62 0.58982(11) 0.18000(10) 0.35988(8) 0.0308(3) Uani d . 1 . . O
C63 0.5291(2) 0.07541(19) 0.35352(17) 0.0524(6) Uani d . 1 . . C
C64 0.78840(15) 0.41629(13) 0.23072(11) 0.0211(3) Uani d . 1 . . C
C65 0.71722(15) 0.42228(14) 0.16082(11) 0.0219(3) Uani d . 1 . . C
O63 0.63205(11) 0.35192(10) 0.16849(8) 0.0288(3) Uani d . 1 . . O
O64 0.75287(12) 0.51280(10) 0.08392(8) 0.0314(3) Uani d . 1 . . O
C66 0.6806(2) 0.52082(17) 0.01438(13) 0.0371(4) Uani d . 1 . . C
P6 0.88052(4) 0.52858(3) 0.24401(3) 0.01995(12) Uani d . 1 . . P
C1B 0.79592(16) 0.57698(13) 0.35486(11) 0.0223(3) Uani d . 1 . . C
C2B 0.86063(18) 0.57674(14) 0.42383(11) 0.0265(4) Uani d . 1 . . C
C3B 0.78914(19) 0.60646(15) 0.51071(12) 0.0306(4) Uani d . 1 . . C
C4B 0.6543(2) 0.63773(16) 0.52904(13) 0.0358(4) Uani d . 1 . . C
C5B 0.58907(19) 0.63841(18) 0.46083(13) 0.0388(4) Uani d . 1 . . C
C6B 0.65911(17) 0.60707(16) 0.37429(12) 0.0312(4) Uani d . 1 . . C
C1C 0.90253(15) 0.65752(14) 0.14683(11) 0.0226(3) Uani d . 1 . . C
C2C 0.84132(17) 0.76653(15) 0.16061(12) 0.0282(4) Uani d . 1 . . C
C3C 0.86217(19) 0.86333(16) 0.08387(14) 0.0363(4) Uani d . 1 . . C
C4C 0.94263(18) 0.85114(16) -0.00656(14) 0.0364(4) Uani d . 1 . . C
C5C 1.00526(17) 0.74396(16) -0.02083(12) 0.0319(4) Uani d . 1 . . C
C6C 0.98621(17) 0.64730(15) 0.05569(12) 0.0277(4) Uani d . 1 . . C
C1D 1.05109(16) 0.48152(14) 0.24229(11) 0.0242(4) Uani d . 1 . . C
C2D 1.09271(17) 0.36334(16) 0.24740(11) 0.0294(4) Uani d . 1 . . C
C3D 1.22594(19) 0.33173(19) 0.24402(12) 0.0396(5) Uani d . 1 . . C
C4D 1.31688(19) 0.4173(2) 0.23402(13) 0.0435(5) Uani d . 1 . . C
C5D 1.27665(18) 0.5348(2) 0.22868(13) 0.0421(5) Uani d . 1 . . C
C6D 1.14396(18) 0.56742(17) 0.23304(12) 0.0325(4) Uani d . 1 . . C
H21A 0.8045 -0.0806 0.3602 0.057 Uiso calc R 1 . . H
H21B 0.9293 -0.1719 0.3572 0.057 Uiso calc R 1 . . H
H21C 0.9522 -0.0330 0.3429 0.057 Uiso calc R 1 . . H
H41A 0.8053 0.0302 0.7963 0.043 Uiso calc R 1 . . H
H41B 0.6601 0.0101 0.7854 0.043 Uiso calc R 1 . . H
H2A 0.8174 0.1192 0.9253 0.036 Uiso calc R 1 . . H
H3A 0.7082 0.1878 1.0661 0.040 Uiso calc R 1 . . H
H4A 0.4770 0.2282 1.1065 0.043 Uiso calc R 1 . . H
H5A 0.3526 0.1929 1.0097 0.047 Uiso calc R 1 . . H
H6A 0.4603 0.1221 0.8703 0.042 Uiso calc R 1 . . H
H5 0.7597 0.3285 0.5629 0.032 Uiso calc R 1 . . H
H63A 0.5371 0.0773 0.2860 0.079 Uiso calc R 1 . . H
H63B 0.4333 0.0735 0.3911 0.079 Uiso calc R 1 . . H
H63C 0.5755 0.0044 0.3791 0.079 Uiso calc R 1 . . H
H66A 0.6849 0.4439 -0.0038 0.056 Uiso calc R 1 . . H
H66B 0.7219 0.5813 -0.0429 0.056 Uiso calc R 1 . . H
H66C 0.5860 0.5427 0.0425 0.056 Uiso calc R 1 . . H
H2B 0.9539 0.5562 0.4112 0.032 Uiso calc R 1 . . H
H3B 0.8333 0.6053 0.5579 0.037 Uiso calc R 1 . . H
H4B 0.6059 0.6589 0.5885 0.043 Uiso calc R 1 . . H
H5B 0.4962 0.6604 0.4735 0.047 Uiso calc R 1 . . H
H6B 0.6138 0.6061 0.3281 0.037 Uiso calc R 1 . . H
H2C 0.7852 0.7747 0.2226 0.034 Uiso calc R 1 . . H
H3C 0.8212 0.9379 0.0935 0.044 Uiso calc R 1 . . H
H4C 0.9549 0.9170 -0.0593 0.044 Uiso calc R 1 . . H
H5C 1.0613 0.7365 -0.0830 0.038 Uiso calc R 1 . . H
H6C 1.0303 0.5738 0.0460 0.033 Uiso calc R 1 . . H
H2D 1.0305 0.3045 0.2532 0.035 Uiso calc R 1 . . H
H3D 1.2542 0.2510 0.2486 0.048 Uiso calc R 1 . . H
H4D 1.4080 0.3952 0.2308 0.052 Uiso calc R 1 . . H
H5D 1.3398 0.5933 0.2220 0.050 Uiso calc R 1 . . H
H6D 1.1161 0.6482 0.2297 0.039 Uiso calc R 1 . . H

loop_
_atom_site_aniso_label
_atom_site_aniso_U_11
_atom_site_aniso_U_22
_atom_site_aniso_U_33
_atom_site_aniso_U_12
_atom_site_aniso_U_13
_atom_site_aniso_U_23
N1 0.0258(7) 0.0215(7) 0.0213(7) -0.0022(5) -0.0065(5) -0.0051(5)
C2 0.0212(8) 0.0210(8) 0.0239(8) -0.0029(6) -0.0062(6) -0.0047(7)
S2 0.0387(3) 0.0203(2) 0.0273(2) -0.00057(17) -0.00874(18) -0.00610(17)
C21 0.0507(12) 0.0323(10) 0.0330(10) 0.0064(9) -0.0131(9) -0.0141(8)
N3 0.0291(8) 0.0228(7) 0.0206(7) -0.0030(6) -0.0063(6) -0.0042(6)
C4 0.0305(9) 0.0264(9) 0.0188(8) -0.0036(7) -0.0060(7) -0.0056(7)
O4 0.0564(8) 0.0243(6) 0.0167(6) -0.0036(6) -0.0081(5) -0.0040(5)
C41 0.0571(12) 0.0274(9) 0.0186(9) -0.0003(8) -0.0077(8) -0.0009(7)
C1A 0.0392(10) 0.0241(9) 0.0196(8) -0.0023(7) -0.0071(7) -0.0030(7)
C2A 0.0308(9) 0.0288(9) 0.0289(9) 0.0001(7) -0.0080(7) -0.0048(7)
C3A 0.0398(11) 0.0350(10) 0.0299(9) -0.0049(8) -0.0139(8) -0.0115(8)
C4A 0.0401(11) 0.0347(10) 0.0298(10) -0.0015(8) -0.0022(8) -0.0148(8)
C5A 0.0283(10) 0.0427(11) 0.0459(11) -0.0004(8) -0.0071(8) -0.0147(9)
C6A 0.0401(11) 0.0370(10) 0.0341(10) -0.0027(8) -0.0175(8) -0.0088(8)
C5 0.0364(10) 0.0217(8) 0.0233(9) -0.0018(7) -0.0088(7) -0.0059(7)
C6 0.0219(8) 0.0217(8) 0.0229(8) -0.0034(6) -0.0063(6) -0.0039(6)
N6 0.0296(8) 0.0211(7) 0.0207(7) -0.0017(6) -0.0085(6) -0.0034(5)
C61 0.0208(8) 0.0222(8) 0.0207(8) -0.0002(6) -0.0031(6) -0.0066(6)
C62 0.0232(8) 0.0248(8) 0.0203(8) -0.0033(7) -0.0079(6) -0.0017(7)
O61 0.0320(7) 0.0265(6) 0.0233(6) -0.0006(5) -0.0070(5) -0.0093(5)
O62 0.0233(6) 0.0334(7) 0.0329(7) -0.0073(5) -0.0020(5) -0.0077(5)
C63 0.0373(12) 0.0475(13) 0.0699(15) -0.0225(10) -0.0045(10) -0.0156(11)
C64 0.0232(8) 0.0218(8) 0.0186(8) -0.0009(6) -0.0058(6) -0.0054(6)
C65 0.0205(8) 0.0240(8) 0.0209(8) 0.0041(6) -0.0047(6) -0.0079(6)
O63 0.0264(6) 0.0318(6) 0.0313(7) -0.0043(5) -0.0127(5) -0.0059(5)
O64 0.0402(7) 0.0333(7) 0.0240(6) -0.0086(5) -0.0178(5) 0.0019(5)
C66 0.0461(11) 0.0418(11) 0.0297(10) -0.0003(9) -0.0238(8) -0.0024(8)
P6 0.0215(2) 0.0203(2) 0.0185(2) -0.00013(16) -0.00608(16) -0.00505(16)
C1B 0.0267(9) 0.0179(8) 0.0212(8) -0.0021(6) -0.0049(6) -0.0044(6)
C2B 0.0328(9) 0.0222(8) 0.0263(9) 0.0012(7) -0.0099(7) -0.0076(7)
C3B 0.0464(11) 0.0244(9) 0.0226(9) 0.0008(8) -0.0114(8) -0.0067(7)
C4B 0.0480(12) 0.0310(10) 0.0242(9) 0.0015(8) -0.0017(8) -0.0111(8)
C5B 0.0312(10) 0.0448(11) 0.0364(11) 0.0051(8) -0.0025(8) -0.0129(9)
C6B 0.0291(9) 0.0366(10) 0.0284(9) -0.0001(7) -0.0074(7) -0.0098(8)
C1C 0.0225(8) 0.0225(8) 0.0240(8) -0.0020(6) -0.0092(6) -0.0040(6)
C2C 0.0277(9) 0.0269(9) 0.0308(9) -0.0009(7) -0.0092(7) -0.0067(7)
C3C 0.0384(11) 0.0237(9) 0.0446(11) 0.0005(8) -0.0150(9) 0.0007(8)
C4C 0.0356(11) 0.0338(10) 0.0359(11) -0.0082(8) -0.0148(8) 0.0094(8)
C5C 0.0287(9) 0.0385(10) 0.0248(9) -0.0070(8) -0.0063(7) 0.0008(8)
C6C 0.0278(9) 0.0284(9) 0.0266(9) -0.0018(7) -0.0074(7) -0.0061(7)
C1D 0.0229(8) 0.0317(9) 0.0173(8) 0.0011(7) -0.0056(6) -0.0046(7)
C2D 0.0289(9) 0.0351(10) 0.0215(8) 0.0056(7) -0.0047(7) -0.0067(7)
C3D 0.0344(11) 0.0553(12) 0.0250(9) 0.0178(9) -0.0071(8) -0.0090(9)
C4D 0.0236(10) 0.0812(16) 0.0245(10) 0.0095(10) -0.0076(7) -0.0116(10)
C5D 0.0251(10) 0.0717(15) 0.0298(10) -0.0096(9) -0.0079(8) -0.0085(10)
C6D 0.0294(10) 0.0417(11) 0.0273(9) -0.0058(8) -0.0089(7) -0.0064(8)

loop_
_atom_type_symbol
_atom_type_description
_atom_type_scat_dispersion_real
_atom_type_scat_dispersion_imag
_atom_type_scat_source
C C 0.0033 0.0016 'International Tables Vol C Tables 4.2.6.8 and 6.1.1.4'
H H 0.0000 0.0000 'International Tables Vol C Tables 4.2.6.8 and 6.1.1.4'
N N 0.0061 0.0033 'International Tables Vol C Tables 4.2.6.8 and 6.1.1.4'
O O 0.0106 0.0060 'International Tables Vol C Tables 4.2.6.8 and 6.1.1.4'
P P 0.1023 0.0942 'International Tables Vol C Tables 4.2.6.8 and 6.1.1.4'
S S 0.1246 0.1234 'International Tables Vol C Tables 4.2.6.8 and 6.1.1.4'

loop_
_geom_angle_atom_site_label_1
_geom_angle_atom_site_label_2
_geom_angle_atom_site_label_3
_geom_angle
_geom_angle_publ_flag
C2 N1 C6 115.45(13) no
N1 C2 N3 127.94(14) no
N1 C2 S2 119.49(12) no
N3 C2 S2 112.56(11) no
C2 S2 C21 101.71(8) no
C4 N3 C2 114.28(13) no
N3 C4 O4 119.41(13) no
N3 C4 C5 124.16(15) no
O4 C4 C5 116.43(14) no
C4 O4 C41 117.18(13) no
O4 C41 C1A 106.25(13) no
C6A C1A C2A 118.94(16) no
C6A C1A C41 119.96(16) no
C2A C1A C41 121.10(16) no
C3A C2A C1A 120.40(16) no
C4A C3A C2A 120.01(16) no
C3A C4A C5A 119.96(17) no
C4A C5A C6A 120.12(17) no
C5A C6A C1A 120.56(17) no
C6 C5 C4 115.77(15) no
N1 C6 C5 122.28(14) no
N1 C6 N6 119.72(14) no
C5 C6 N6 117.96(14) no
C61 N6 C6 123.38(13) no
N6 C61 C64 118.89(14) no
N6 C61 C62 122.92(13) no
C64 C61 C62 118.08(13) no
O61 C62 O62 125.66(15) no
O61 C62 C61 123.67(14) no
O62 C62 C61 110.66(14) no
C62 O62 C63 114.81(14) no
C61 C64 C65 118.37(14) no
C61 C64 P6 112.92(11) no
C65 C64 P6 127.89(12) no
O63 C65 O64 121.35(14) no
O63 C65 C64 123.86(14) no
O64 C65 C64 114.79(14) no
C65 O64 C66 115.24(13) no
C64 P6 C1B 110.35(7) no
C64 P6 C1D 112.34(8) no
C1B P6 C1D 109.30(7) no
C64 P6 C1C 113.04(7) no
C1B P6 C1C 107.57(7) no
C1D P6 C1C 103.95(7) no
C6B C1B C2B 119.42(15) no
C6B C1B P6 118.38(12) no
C2B C1B P6 122.03(12) no
C3B C2B C1B 120.04(16) no
C4B C3B C2B 120.30(16) no
C3B C4B C5B 120.07(16) no
C6B C5B C4B 120.09(17) no
C5B C6B C1B 120.05(16) no
C2C C1C C6C 119.34(14) no
C2C C1C P6 122.19(12) no
C6C C1C P6 118.46(12) no
C3C C2C C1C 120.08(16) no
C4C C3C C2C 119.93(17) no
C5C C4C C3C 120.49(16) no
C4C C5C C6C 119.89(17) no
C5C C6C C1C 120.23(16) no
C2D C1D C6D 119.59(15) no
C2D C1D P6 121.83(13) no
C6D C1D P6 118.56(13) no
C3D C2D C1D 119.72(17) no
C4D C3D C2D 120.18(19) no
C3D C4D C5D 120.54(17) no
C4D C5D C6D 119.90(19) no
C5D C6D C1D 120.06(18) no

loop_
_geom_bond_atom_site_label_1
_geom_bond_atom_site_label_2
_geom_bond_site_symmetry_2
_geom_bond_distance
_geom_bond_publ_flag
N1 C2 . 1.3256(19) no
N1 C6 . 1.354(2) no
C2 N3 . 1.347(2) no
C2 S2 . 1.7504(16) no
S2 C21 . 1.7996(18) no
N3 C4 . 1.325(2) no
C4 O4 . 1.3547(19) no
C4 C5 . 1.391(2) no
O4 C41 . 1.4500(19) no
C41 C1A . 1.497(2) no
C1A C6A . 1.385(3) no
C1A C2A . 1.390(2) no
C2A C3A . 1.390(2) no
C3A C4A . 1.376(3) no
C4A C5A . 1.382(3) no
C5A C6A . 1.384(3) no
C5 C6 . 1.382(2) no
C6 N6 . 1.3844(19) no
N6 C61 . 1.304(2) no
C61 C64 . 1.427(2) no
C61 C62 . 1.523(2) no
C62 O61 . 1.1987(19) no
C62 O62 . 1.3379(19) no
O62 C63 . 1.445(2) no
C64 C65 . 1.442(2) no
C64 P6 . 1.7563(16) no
C65 O63 . 1.2149(19) no
C65 O64 . 1.3478(18) no
O64 C66 . 1.4417(19) no
P6 C1B . 1.8055(16) no
P6 C1D . 1.8064(16) no
P6 C1C . 1.8074(15) no
C1B C6B . 1.392(2) no
C1B C2B . 1.393(2) no
C2B C3B . 1.384(2) no
C3B C4B . 1.378(3) no
C4B C5B . 1.385(3) no
C5B C6B . 1.384(2) no
C1C C2C . 1.393(2) no
C1C C6C . 1.395(2) no
C2C C3C . 1.388(2) no
C3C C4C . 1.382(3) no
C4C C5C . 1.380(3) no
C5C C6C . 1.386(2) no
C1D C2D . 1.392(2) no
C1D C6D . 1.399(2) no
C2D C3D . 1.392(2) no
C3D C4D . 1.378(3) no
C4D C5D . 1.382(3) no
C5D C6D . 1.386(3) no

loop_
_geom_hbond_atom_site_label_D
_geom_hbond_atom_site_label_H
_geom_hbond_atom_site_label_A
_geom_hbond_site_symmetry_A
_geom_hbond_distance_DH
_geom_hbond_distance_HA
_geom_hbond_distance_DA
_geom_hbond_angle_DHA
_geom_hbond_publ_flag
C4D H4D O63 1_655 0.95 2.29 3.196(2) 160 n

loop_
_geom_torsion_atom_site_label_1
_geom_torsion_atom_site_label_2
_geom_torsion_atom_site_label_3
_geom_torsion_atom_site_label_4
_geom_torsion
_geom_torsion_publ_flag
C6 N1 C2 N3 2.6(2) no
C6 N1 C2 S2 -178.56(11) no
N1 C2 S2 C21 0.89(15) no
N3 C2 S2 C21 179.92(12) no
N1 C2 N3 C4 -3.0(2) no
S2 C2 N3 C4 178.07(12) no
C2 N3 C4 O4 179.58(14) no
C2 N3 C4 C5 0.1(2) no
N3 C4 O4 C41 -6.3(2) no
C5 C4 O4 C41 173.24(15) no
C4 O4 C41 C1A -165.11(15) no
O4 C41 C1A C6A 80.4(2) no
O4 C41 C1A C2A -99.22(18) no
C6A C1A C2A C3A 0.4(2) no
C41 C1A C2A C3A 179.99(14) no
C1A C2A C3A C4A -1.0(3) no
C2A C3A C4A C5A 1.2(3) no
C3A C4A C5A C6A -0.8(3) no
C4A C5A C6A C1A 0.1(3) no
C2A C1A C6A C5A 0.1(3) no
C41 C1A C6A C5A -179.55(15) no
N3 C4 C5 C6 2.7(3) no
O4 C4 C5 C6 -176.77(14) no
C2 N1 C6 C5 0.8(2) no
C2 N1 C6 N6 178.66(13) no
C4 C5 C6 N1 -3.2(2) no
C4 C5 C6 N6 178.92(14) no
N1 C6 N6 C61 31.8(2) no
C5 C6 N6 C61 -150.20(16) no
C6 N6 C61 C64 -172.90(14) no
C6 N6 C61 C62 3.3(2) no
N6 C61 C62 O61 -110.06(19) no
C64 C61 C62 O61 66.1(2) no
N6 C61 C62 O62 69.12(19) no
C64 C61 C62 O62 -114.68(15) no
O61 C62 O62 C63 -1.9(2) no
C61 C62 O62 C63 178.99(15) no
N6 C61 C64 C65 -162.38(14) no
C62 C61 C64 C65 21.3(2) no
N6 C61 C64 P6 8.08(19) no
C62 C61 C64 P6 -168.28(11) no
C61 C64 C65 O63 5.9(2) no
P6 C64 C65 O63 -162.98(13) no
C61 C64 C65 O64 -173.62(14) no
P6 C64 C65 O64 17.5(2) no
O63 C65 O64 C66 1.5(2) no
C64 C65 O64 C66 -178.97(14) no
C61 C64 P6 C1B -57.39(13) no
C65 C64 P6 C1B 111.95(14) no
C61 C64 P6 C1D 64.85(13) no
C65 C64 P6 C1D -125.81(14) no
C61 C64 P6 C1C -177.90(11) no
C65 C64 P6 C1C -8.55(17) no
C64 P6 C1B C6B -50.39(14) no
C1D P6 C1B C6B -174.41(12) no
C1C P6 C1B C6B 73.34(14) no
C64 P6 C1B C2B 124.88(13) no
C1D P6 C1B C2B 0.87(15) no
C1C P6 C1B C2B -111.39(13) no
C6B C1B C2B C3B -0.1(2) no
P6 C1B C2B C3B -175.35(12) no
C1B C2B C3B C4B -0.8(2) no
C2B C3B C4B C5B 0.7(3) no
C3B C4B C5B C6B 0.3(3) no
C4B C5B C6B C1B -1.2(3) no
C2B C1B C6B C5B 1.1(2) no
P6 C1B C6B C5B 176.52(14) no
C64 P6 C1C C2C 112.47(14) no
C1B P6 C1C C2C -9.61(15) no
C1D P6 C1C C2C -125.44(14) no
C64 P6 C1C C6C -68.97(15) no
C1B P6 C1C C6C 168.95(12) no
C1D P6 C1C C6C 53.12(14) no
C6C C1C C2C C3C 0.9(2) no
P6 C1C C2C C3C 179.46(13) no
C1C C2C C3C C4C 0.7(3) no
C2C C3C C4C C5C -1.6(3) no
C3C C4C C5C C6C 0.8(3) no
C4C C5C C6C C1C 0.8(2) no
C2C C1C C6C C5C -1.7(2) no
P6 C1C C6C C5C 179.72(12) no
C64 P6 C1D C2D -10.75(16) no
C1B P6 C1D C2D 112.08(14) no
C1C P6 C1D C2D -133.31(14) no
C64 P6 C1D C6D 167.58(12) no
C1B P6 C1D C6D -69.59(14) no
C1C P6 C1D C6D 45.02(14) no
C6D C1D C2D C3D 0.5(2) no
P6 C1D C2D C3D 178.81(12) no
C1D C2D C3D C4D -1.1(3) no
C2D C3D C4D C5D 1.0(3) no
C3D C4D C5D C6D -0.2(3) no
C4D C5D C6D C1D -0.4(3) no
C2D C1D C6D C5D 0.2(2) no
P6 C1D C6D C5D -178.15(13) no

loop_
_cod_related_entry_id
_cod_related_entry_database
_cod_related_entry_code
1 ChemSpider 30652263
